data_7716916
loop_
_publ_author_name
'&#xc1;lvarez-Miguel, Luc&#xed;a'
'Del Carmen-Rodr&#xed;guez, Clara'
'Valle, Mar&#xed;a'
'&#xc1;lvarez, Celedonio M'
'Mart&#xed;n-&#xc1;lvarez, Jos&#xe9; M'
'Garc&#xed;a-Rodr&#xed;guez, Ra&#xfa;l'
'Miguel, Daniel'

_publ_section_title
;
 Synthesis and reactivity of air stable Ni(II) complexes with isocyanides
 and dialkyldithiophosphate ligands: acyclic diaminocarbene formation.
;
_journal_issue 36
_journal_name_full 'Dalton transactions (Cambridge, England : 2003)'
_journal_page_first 15101
_journal_page_last 15112
_journal_paper_doi 10.1039/d4dt01915f
_journal_volume 53
_journal_year 2024
_chemical_formula_moiety 'C27 H39 N3 Ni O2 P S2, Cl O4'
_chemical_formula_sum 'C27 H39 Cl N3 Ni O6 P S2'
_chemical_formula_weight 690.86
_space_group_crystal_system monoclinic
_space_group_IT_number 14
_space_group_name_Hall '-P 2ybc'
_space_group_name_H-M_alt 'P 1 21/c 1'
_atom_sites_solution_hydrogens mixed
_atom_sites_solution_primary dual
_audit_creation_date 2023-10-04
_audit_creation_method
;
Olex2 1.3
(compiled 2020.11.12 svn.r5f609507 for OlexSys, GUI svn.r6408)
;
_audit_update_record
;
2023-10-04 deposited with the CCDC.	2024-08-26 downloaded from the CCDC.
;
_cell_angle_alpha 90
_cell_angle_beta 112.736(4)
_cell_angle_gamma 90
_cell_formula_units_Z 4
_cell_length_a 12.5858(5)
_cell_length_b 19.6057(7)
_cell_length_c 14.6622(5)
_cell_measurement_reflns_used 5066
_cell_measurement_temperature 293(2)
_cell_measurement_theta_max 24.3050
_cell_measurement_theta_min 2.5660
_cell_volume 3336.8(2)
_computing_cell_refinement 'CrysAlisPro 1.171.40.67a (Rigaku OD, 2019)'
_computing_data_collection 'CrysAlisPro 1.171.40.67a (Rigaku OD, 2019)'
_computing_data_reduction 'CrysAlisPro 1.171.40.67a (Rigaku OD, 2019)'
_computing_molecular_graphics 'Olex2 1.3 (Dolomanov et al., 2009)'
_computing_publication_material 'Olex2 1.3 (Dolomanov et al., 2009)'
_computing_structure_refinement 'SHELXL 2014/7 (Sheldrick, 2015)'
_computing_structure_solution 'SHELXT 2014/5 (Sheldrick, 2014)'
_diffrn_ambient_temperature 293(2)
_diffrn_detector 'CCD plate'
_diffrn_detector_area_resol_mean 10.4757
_diffrn_detector_type Atlas
_diffrn_measured_fraction_theta_full 0.999
_diffrn_measured_fraction_theta_max 0.836
_diffrn_measurement_details
;
List of Runs (angles in degrees, time in seconds):

  # Type    Start    End  Width  t~exp~   \w     \q     \k     \f   Frames
#--------------------------------------------------------------------------
  1  \w    -20.00  13.00   1.00   13.26    --  -10.64 -99.00  60.00   33
  2  \w     -6.00  67.00   1.00   13.26    --   12.51  37.00 -30.00   73
  3  \w    -41.00  45.00   1.00   13.26    --   12.51 -19.00 -30.00   86
;
_diffrn_measurement_device 'four-circle diffractometer'
_diffrn_measurement_device_type 'SuperNova, Dual, Cu at home/near, Atlas'
_diffrn_measurement_method '\w scans'
_diffrn_orient_matrix_type 'CrysAlisPro convention (1999,Acta A55,543-557)'
_diffrn_orient_matrix_UB_11 0.0166316000
_diffrn_orient_matrix_UB_12 -0.0341377000
_diffrn_orient_matrix_UB_13 -0.0036511000
_diffrn_orient_matrix_UB_21 -0.0559523000
_diffrn_orient_matrix_UB_22 -0.0069729000
_diffrn_orient_matrix_UB_23 -0.0356338000
_diffrn_orient_matrix_UB_31 0.0181017000
_diffrn_orient_matrix_UB_32 0.0097579000
_diffrn_orient_matrix_UB_33 -0.0383207000
_diffrn_radiation_monochromator mirror
_diffrn_radiation_probe x-ray
_diffrn_radiation_type 'Mo K\a'
_diffrn_radiation_wavelength 0.71073
_diffrn_reflns_av_R_equivalents 0.0295
_diffrn_reflns_av_unetI/netI 0.0479
_diffrn_reflns_Laue_measured_fraction_full 0.999
_diffrn_reflns_Laue_measured_fraction_max 0.836
_diffrn_reflns_limit_h_max 16
_diffrn_reflns_limit_h_min -16
_diffrn_reflns_limit_k_max 16
_diffrn_reflns_limit_k_min -27
_diffrn_reflns_limit_l_max 18
_diffrn_reflns_limit_l_min -19
_diffrn_reflns_number 17397
_diffrn_reflns_point_group_measured_fraction_full 0.999
_diffrn_reflns_point_group_measured_fraction_max 0.836
_diffrn_reflns_theta_full 25.242
_diffrn_reflns_theta_max 29.677
_diffrn_reflns_theta_min 2.077
_diffrn_source 'micro-focus sealed X-ray tube'
_diffrn_source_type 'SuperNova (Mo) X-ray Source'
_exptl_absorpt_coefficient_mu 0.876
_exptl_absorpt_correction_T_max 0.899
_exptl_absorpt_correction_T_min 0.833
_exptl_absorpt_correction_type analytical
_exptl_absorpt_process_details
;
CrysAlisPro 1.171.40.67a (Rigaku Oxford Diffraction, 2019)
Analytical numeric absorption correction using a multifaceted crystal
			model based on expressions derived by R.C. Clark & J.S. Reid.
(Clark, R. C. & Reid, J. S. (1995). Acta Cryst. A51, 887-897)
Empirical absorption correction using spherical harmonics,
 implemented in SCALE3 ABSPACK scaling algorithm.
;
_exptl_crystal_colour yellow
_exptl_crystal_colour_primary yellow
_exptl_crystal_density_diffrn 1.375
_exptl_crystal_description needle
_exptl_crystal_F_000 1448
_exptl_crystal_size_max 0.29
_exptl_crystal_size_mid 0.248
_exptl_crystal_size_min 0.149
_refine_diff_density_max 1.037
_refine_diff_density_min -0.806
_refine_diff_density_rms 0.073
_refine_ls_extinction_method none
_refine_ls_goodness_of_fit_ref 1.039
_refine_ls_hydrogen_treatment mixed
_refine_ls_matrix_type full
_refine_ls_number_parameters 379
_refine_ls_number_reflns 7911
_refine_ls_number_restraints 1
_refine_ls_restrained_S_all 1.040
_refine_ls_R_factor_all 0.1326
_refine_ls_R_factor_gt 0.0793
_refine_ls_shift/su_max 0.000
_refine_ls_shift/su_mean 0.000
_refine_ls_structure_factor_coef Fsqd
_refine_ls_weighting_details 'w=1/[\s^2^(Fo^2^)+(0.1104P)^2^+4.1394P] where P=(Fo^2^+2Fc^2^)/3'
_refine_ls_weighting_scheme calc
_refine_ls_wR_factor_gt 0.2087
_refine_ls_wR_factor_ref 0.2560
_reflns_Friedel_coverage 0.000
_reflns_number_gt 4455
_reflns_number_total 7911
_reflns_threshold_expression 'I > 2\s(I)'
_cod_data_source_file d4dt01915f2.cif
_cod_data_source_block m089pa
_cod_depositor_comments 'Adding full bibliography for 7716902--7716918.cif.'
_cod_database_code 7716916
_shelx_shelxl_version_number 2014/7
_chemical_oxdiff_formula 'C108  H156  Cl4  N12  Ni4  O24  P4  S8  '
_chemical_oxdiff_usercomment orange
_shelx_space_group_comment
;
The symmetry employed for this shelxl refinement is uniquely defined
by the following loop, which should always be used as a source of
symmetry information in preference to the above space-group names.
They are only intended as comments.
;
_reflns_odcompleteness_completeness 99.86
_reflns_odcompleteness_iscentric 1
_reflns_odcompleteness_theta 26.32
_olex2_refinement_description
;
1. Fixed Uiso
 At 1.2 times of:
  All C(H) groups, All C(H,H) groups, All N(H) groups
 At 1.5 times of:
  All C(H,H,H) groups
2. Restrained distances
 C6-C7
 1.476 with sigma of 0.004
3.a Secondary CH2 refined with riding coordinates:
 C4(H4A,H4B), C6(H6A,H6B), C31(H31A,H31B), C32(H32A,H32B), C33(H33A,H33B),
 C34(H34A,H34B), C35(H35A,H35B)
3.b Aromatic/amide H refined with riding coordinates:
 C13(H13), C14(H14), C15(H15), C23(H23), C24(H24), C25(H25)
3.c Idealised Me refined as rotating group:
 C5(H5A,H5B,H5C), C7(H7A,H7B,H7C), C17(H17A,H17B,H17C), C18(H18A,H18B,H18C),
 C27(H27A,H27B,H27C), C28(H28A,H28B,H28C)
;
_smtbx_masks_void_probe_radius 1.2
_smtbx_masks_void_truncation_radius 1.2
_olex2_submission_special_instructions 'No special instructions were received'
_oxdiff_exptl_absorpt_empirical_details
;
Empirical correction (ABSPACK) includes:
- Absorption correction using spherical harmonics
- Frame scaling
;
_oxdiff_exptl_absorpt_empirical_full_max 1.272
_oxdiff_exptl_absorpt_empirical_full_min 0.795

loop_
_space_group_symop_operation_xyz
'x, y, z'
'-x, y+1/2, -z+1/2'
'-x, -y, -z'
'x, -y-1/2, z-1/2'

loop_
_atom_site_label
_atom_site_type_symbol
_atom_site_fract_x
_atom_site_fract_y
_atom_site_fract_z
_atom_site_U_iso_or_equiv
_atom_site_adp_type
_atom_site_occupancy
_atom_site_site_symmetry_order
_atom_site_calc_flag
_atom_site_refinement_flags_posn
_atom_site_refinement_flags_adp
_atom_site_refinement_flags_occupancy
_atom_site_disorder_assembly
_atom_site_disorder_group
Ni1 Ni 0.33704(6) 0.53981(3) 0.21243(4) 0.0612(2) Uani 1 1 d . . . . .
S1 S 0.17509(15) 0.50315(10) 0.09604(12) 0.0898(5) Uani 1 1 d . . . . .
S2 S 0.43158(17) 0.45101(9) 0.17939(14) 0.0941(5) Uani 1 1 d . . . . .
P1 P 0.27853(18) 0.43060(9) 0.07846(12) 0.0885(5) Uani 1 1 d . . . . .
O1 O 0.2476(5) 0.3554(2) 0.0947(3) 0.1053(15) Uani 1 1 d . . . . .
O2 O 0.2714(5) 0.4277(2) -0.0313(3) 0.1183(19) Uani 1 1 d . . . . .
N1 N 0.5346(4) 0.5716(2) 0.3983(3) 0.0678(11) Uani 1 1 d . . . . .
N2 N 0.2772(5) 0.6772(2) 0.1825(4) 0.0696(12) Uani 1 1 d . . . . .
H2 H 0.245(6) 0.706(3) 0.177(5) 0.083 Uiso 1 1 d . U . . .
N3 N 0.2105(4) 0.6259(2) 0.2905(3) 0.0693(11) Uani 1 1 d . . . . .
C1 C 0.4610(5) 0.5603(3) 0.3242(4) 0.0649(13) Uani 1 1 d . . . . .
C2 C 0.2657(4) 0.6222(3) 0.2294(3) 0.0591(11) Uani 1 1 d . . . . .
C4 C 0.1533(8) 0.3228(6) 0.0337(6) 0.154(4) Uani 1 1 d . . . . .
H4A H 0.1554 0.3208 -0.0317 0.185 Uiso 1 1 calc R U . . .
H4B H 0.0858 0.3489 0.0288 0.185 Uiso 1 1 calc R U . . .
C5 C 0.1423(8) 0.2552(5) 0.0649(8) 0.150(4) Uani 1 1 d . . . . .
H5A H 0.0652 0.2391 0.0294 0.225 Uiso 1 1 calc R U . . .
H5B H 0.1586 0.2552 0.1345 0.225 Uiso 1 1 calc R U . . .
H5C H 0.1958 0.2257 0.0519 0.225 Uiso 1 1 calc R U . . .
C6 C 0.2946(14) 0.4897(5) -0.0725(7) 0.193(6) Uani 1 1 d D . . . .
H6A H 0.3633 0.5111 -0.0252 0.231 Uiso 1 1 calc R U . . .
H6B H 0.2308 0.5211 -0.0859 0.231 Uiso 1 1 calc R U . . .
C7 C 0.3111(12) 0.4759(6) -0.1638(8) 0.189(5) Uani 1 1 d D . . . .
H7A H 0.3683 0.4410 -0.1522 0.283 Uiso 1 1 calc R U . . .
H7B H 0.3363 0.5168 -0.1856 0.283 Uiso 1 1 calc R U . . .
H7C H 0.2397 0.4610 -0.2137 0.283 Uiso 1 1 calc R U . . .
C11 C 0.6206(4) 0.5913(3) 0.4877(3) 0.0633(12) Uani 1 1 d . . . . .
C12 C 0.7357(5) 0.5851(3) 0.4976(5) 0.0815(16) Uani 1 1 d . . . . .
C13 C 0.8184(6) 0.6068(4) 0.5871(5) 0.0915(19) Uani 1 1 d . . . . .
H13 H 0.8959 0.6045 0.5972 0.110 Uiso 1 1 calc R U . . .
C14 C 0.7876(7) 0.6313(4) 0.6598(5) 0.100(2) Uani 1 1 d . . . . .
H14 H 0.8448 0.6454 0.7190 0.121 Uiso 1 1 calc R U . . .
C15 C 0.6757(6) 0.6359(4) 0.6485(4) 0.0894(19) Uani 1 1 d . . . . .
H15 H 0.6575 0.6527 0.6999 0.107 Uiso 1 1 calc R U . . .
C16 C 0.5886(5) 0.6159(3) 0.5614(4) 0.0722(14) Uani 1 1 d . . . . .
C17 C 0.7651(7) 0.5579(4) 0.4141(6) 0.116(3) Uani 1 1 d . . . . .
H17A H 0.8465 0.5499 0.4373 0.174 Uiso 1 1 calc R U . . .
H17B H 0.7429 0.5906 0.3613 0.174 Uiso 1 1 calc R U . . .
H17C H 0.7245 0.5159 0.3904 0.174 Uiso 1 1 calc R U . . .
C18 C 0.4644(5) 0.6212(4) 0.5480(5) 0.0930(19) Uani 1 1 d . . . . .
H18A H 0.4264 0.6544 0.4979 0.139 Uiso 1 1 calc R U . . .
H18B H 0.4597 0.6348 0.6092 0.139 Uiso 1 1 calc R U . . .
H18C H 0.4277 0.5777 0.5282 0.139 Uiso 1 1 calc R U . . .
C21 C 0.3484(5) 0.6798(3) 0.1251(4) 0.0679(13) Uani 1 1 d . . . . .
C22 C 0.2949(6) 0.6698(3) 0.0228(4) 0.0810(16) Uani 1 1 d . . . . .
C23 C 0.3656(8) 0.6703(3) -0.0305(5) 0.100(2) Uani 1 1 d . . . . .
H23 H 0.3336 0.6632 -0.0985 0.119 Uiso 1 1 calc R U . . .
C24 C 0.4811(9) 0.6812(4) 0.0156(7) 0.112(3) Uani 1 1 d . . . . .
H24 H 0.5278 0.6789 -0.0204 0.135 Uiso 1 1 calc R U . . .
C25 C 0.5288(6) 0.6953(4) 0.1143(7) 0.107(2) Uani 1 1 d . . . . .
H25 H 0.6073 0.7043 0.1441 0.128 Uiso 1 1 calc R U . . .
C26 C 0.4628(5) 0.6968(3) 0.1713(5) 0.0832(17) Uani 1 1 d . . . . .
C27 C 0.1678(6) 0.6620(4) -0.0283(5) 0.106(2) Uani 1 1 d . . . . .
H27A H 0.1418 0.6262 0.0027 0.160 Uiso 1 1 calc R U . . .
H27B H 0.1488 0.6508 -0.0966 0.160 Uiso 1 1 calc R U . . .
H27C H 0.1307 0.7040 -0.0240 0.160 Uiso 1 1 calc R U . . .
C28 C 0.5135(7) 0.7207(4) 0.2778(5) 0.110(2) Uani 1 1 d . . . . .
H28A H 0.5305 0.7686 0.2797 0.165 Uiso 1 1 calc R U . . .
H28B H 0.5831 0.6960 0.3132 0.165 Uiso 1 1 calc R U . . .
H28C H 0.4591 0.7129 0.3080 0.165 Uiso 1 1 calc R U . . .
C31 C 0.1621(5) 0.6892(3) 0.3131(5) 0.0816(16) Uani 1 1 d . . . . .
H31A H 0.1899 0.7282 0.2880 0.098 Uiso 1 1 calc R U . . .
H31B H 0.1871 0.6943 0.3842 0.098 Uiso 1 1 calc R U . . .
C32 C 0.0321(6) 0.6870(4) 0.2663(5) 0.103(2) Uani 1 1 d . . . . .
H32A H 0.0068 0.6856 0.1949 0.124 Uiso 1 1 calc R U . . .
H32B H 0.0006 0.7277 0.2838 0.124 Uiso 1 1 calc R U . . .
C33 C -0.0112(6) 0.6240(4) 0.3021(6) 0.109(2) Uani 1 1 d . . . . .
H33A H -0.0940 0.6204 0.2670 0.131 Uiso 1 1 calc R U . . .
H33B H 0.0047 0.6288 0.3720 0.131 Uiso 1 1 calc R U . . .
C34 C 0.0465(6) 0.5582(4) 0.2855(6) 0.100(2) Uani 1 1 d . . . . .
H34A H 0.0241 0.5199 0.3159 0.120 Uiso 1 1 calc R U . . .
H34B H 0.0209 0.5492 0.2152 0.120 Uiso 1 1 calc R U . . .
C35 C 0.1762(5) 0.5657(3) 0.3299(4) 0.0774(15) Uani 1 1 d . . . . .
H35A H 0.2027 0.5695 0.4012 0.093 Uiso 1 1 calc R U . . .
H35B H 0.2114 0.5256 0.3148 0.093 Uiso 1 1 calc R U . . .
Cl1 Cl 0.16802(15) 0.85835(9) 0.13806(12) 0.0844(4) Uani 1 1 d . . . . .
O3 O 0.1191(8) 0.8991(7) 0.1787(11) 0.286(7) Uani 1 1 d . . . . .
O4 O 0.1567(19) 0.8870(8) 0.0613(7) 0.407(13) Uani 1 1 d . . . . .
O5 O 0.2782(6) 0.8467(6) 0.2027(7) 0.217(4) Uani 1 1 d . . . . .
O6 O 0.1109(7) 0.7981(4) 0.1150(8) 0.225(5) Uani 1 1 d . . . . .

loop_
_atom_site_aniso_label
_atom_site_aniso_U_11
_atom_site_aniso_U_22
_atom_site_aniso_U_33
_atom_site_aniso_U_23
_atom_site_aniso_U_13
_atom_site_aniso_U_12
Ni1 0.0782(5) 0.0558(4) 0.0544(4) -0.0064(3) 0.0307(3) -0.0085(3)
S1 0.0978(11) 0.0881(12) 0.0722(9) -0.0156(8) 0.0204(8) -0.0198(9)
S2 0.1092(13) 0.0758(11) 0.1117(13) -0.0237(9) 0.0585(11) -0.0051(9)
P1 0.1359(15) 0.0683(10) 0.0735(9) -0.0185(8) 0.0538(10) -0.0294(10)
O1 0.144(4) 0.086(3) 0.083(3) -0.012(2) 0.041(3) -0.043(3)
O2 0.216(6) 0.078(3) 0.087(3) -0.025(2) 0.088(4) -0.045(3)
N1 0.084(3) 0.053(2) 0.064(3) -0.001(2) 0.026(2) -0.004(2)
N2 0.088(3) 0.054(3) 0.079(3) 0.011(2) 0.046(3) 0.009(2)
N3 0.081(3) 0.069(3) 0.069(3) -0.007(2) 0.042(2) -0.009(2)
C1 0.090(4) 0.047(3) 0.066(3) -0.002(2) 0.039(3) 0.001(3)
C2 0.067(3) 0.059(3) 0.050(2) -0.005(2) 0.021(2) -0.008(2)
C4 0.136(7) 0.184(11) 0.093(5) 0.031(6) -0.010(5) -0.072(7)
C5 0.130(7) 0.099(7) 0.197(10) -0.013(7) 0.036(7) -0.047(6)
C6 0.392(19) 0.095(7) 0.146(8) -0.014(6) 0.164(11) -0.068(9)
C7 0.256(14) 0.171(11) 0.179(11) 0.019(9) 0.127(11) -0.059(10)
C11 0.073(3) 0.056(3) 0.056(3) 0.003(2) 0.021(2) -0.007(2)
C12 0.083(4) 0.079(4) 0.089(4) 0.013(3) 0.040(3) 0.001(3)
C13 0.070(4) 0.093(5) 0.101(5) 0.017(4) 0.020(3) -0.009(3)
C14 0.107(6) 0.096(5) 0.074(4) 0.007(4) 0.009(4) -0.016(4)
C15 0.094(5) 0.104(5) 0.063(3) -0.010(3) 0.022(3) -0.014(4)
C16 0.079(4) 0.072(4) 0.068(3) -0.001(3) 0.031(3) -0.007(3)
C17 0.114(6) 0.122(7) 0.138(6) -0.010(5) 0.077(5) 0.009(5)
C18 0.081(4) 0.111(6) 0.092(4) -0.008(4) 0.040(3) -0.005(4)
C21 0.086(4) 0.055(3) 0.071(3) 0.014(3) 0.040(3) 0.008(3)
C22 0.111(5) 0.063(3) 0.077(4) 0.012(3) 0.044(3) 0.009(3)
C23 0.161(7) 0.073(4) 0.088(4) 0.018(3) 0.074(5) 0.019(5)
C24 0.146(8) 0.093(6) 0.141(7) 0.031(5) 0.102(6) 0.030(5)
C25 0.085(5) 0.088(5) 0.165(8) 0.040(5) 0.067(5) 0.017(4)
C26 0.079(4) 0.067(4) 0.109(5) 0.024(3) 0.041(4) 0.001(3)
C27 0.114(6) 0.108(6) 0.078(4) 0.020(4) 0.015(4) 0.006(4)
C28 0.109(5) 0.095(5) 0.105(5) 0.011(4) 0.019(4) -0.025(4)
C31 0.095(4) 0.081(4) 0.083(4) -0.013(3) 0.050(3) -0.002(3)
C32 0.094(5) 0.122(6) 0.097(5) -0.005(4) 0.040(4) 0.009(4)
C33 0.079(4) 0.126(7) 0.129(6) -0.008(5) 0.048(4) -0.011(4)
C34 0.097(5) 0.105(6) 0.107(5) -0.005(4) 0.048(4) -0.030(4)
C35 0.093(4) 0.074(4) 0.079(3) 0.006(3) 0.047(3) -0.013(3)
Cl1 0.0902(11) 0.0783(10) 0.0797(9) 0.0057(8) 0.0275(8) 0.0090(8)
O3 0.141(7) 0.331(15) 0.385(16) -0.178(13) 0.100(8) 0.024(8)
O4 0.72(3) 0.315(17) 0.131(7) 0.080(9) 0.100(13) -0.157(19)
O5 0.107(5) 0.290(12) 0.203(8) -0.055(8) 0.003(5) 0.045(6)
O6 0.151(6) 0.105(5) 0.330(12) 0.022(6) -0.007(7) -0.017(5)

loop_
_atom_type_symbol
_atom_type_description
_atom_type_scat_dispersion_real
_atom_type_scat_dispersion_imag
_atom_type_scat_source
C C 0.0033 0.0016 'International Tables Vol C Tables 4.2.6.8 and 6.1.1.4'
H H 0.0000 0.0000 'International Tables Vol C Tables 4.2.6.8 and 6.1.1.4'
Cl Cl 0.1484 0.1585 'International Tables Vol C Tables 4.2.6.8 and 6.1.1.4'
N N 0.0061 0.0033 'International Tables Vol C Tables 4.2.6.8 and 6.1.1.4'
Ni Ni 0.3393 1.1124 'International Tables Vol C Tables 4.2.6.8 and 6.1.1.4'
O O 0.0106 0.0060 'International Tables Vol C Tables 4.2.6.8 and 6.1.1.4'
P P 0.1023 0.0942 'International Tables Vol C Tables 4.2.6.8 and 6.1.1.4'
S S 0.1246 0.1234 'International Tables Vol C Tables 4.2.6.8 and 6.1.1.4'

loop_
_exptl_crystal_face_index_h
_exptl_crystal_face_index_k
_exptl_crystal_face_index_l
_exptl_crystal_face_perp_dist
-1 0 0 0.0633
7 21 -12 0.0574
9 -17 -15 0.0953
2 -27 -5 0.0955
2 27 -1 0.1007
-11 0 20 0.1635
2 1 -2 0.0057
1 0 0 0.0856

loop_
_geom_angle_atom_site_label_1
_geom_angle_atom_site_label_2
_geom_angle_atom_site_label_3
_geom_angle
_geom_angle_site_symmetry_1
_geom_angle_site_symmetry_3
_geom_angle_publ_flag
S1 Ni1 S2 89.36(7) . . ?
S1 Ni1 P1 45.38(7) . . ?
S2 Ni1 P1 44.00(7) . . ?
C1 Ni1 S1 168.82(17) . . ?
C1 Ni1 S2 91.39(17) . . ?
C1 Ni1 P1 134.58(17) . . ?
C1 Ni1 C2 88.7(2) . . ?
C2 Ni1 S1 92.06(15) . . ?
C2 Ni1 S2 171.98(15) . . ?
C2 Ni1 P1 136.66(15) . . ?
P1 S1 Ni1 83.08(8) . . ?
P1 S2 Ni1 82.78(9) . . ?
S1 P1 Ni1 51.54(6) . . ?
S2 P1 Ni1 53.22(6) . . ?
S2 P1 S1 104.73(10) . . ?
O1 P1 Ni1 128.75(18) . . ?
O1 P1 S1 115.8(2) . . ?
O1 P1 S2 107.8(2) . . ?
O1 P1 O2 101.6(2) . . ?
O2 P1 Ni1 129.61(19) . . ?
O2 P1 S1 111.8(3) . . ?
O2 P1 S2 115.4(2) . . ?
C4 O1 P1 123.7(6) . . ?
C6 O2 P1 117.3(5) . . ?
C1 N1 C11 174.9(5) . . ?
C2 N2 H2 123(6) . . ?
C2 N2 C21 123.4(4) . . ?
C21 N2 H2 113(6) . . ?
C2 N3 C31 124.5(5) . . ?
C2 N3 C35 122.4(5) . . ?
C35 N3 C31 112.5(4) . . ?
N1 C1 Ni1 175.1(5) . . ?
N2 C2 Ni1 118.2(4) . . ?
N2 C2 N3 119.9(5) . . ?
N3 C2 Ni1 121.9(4) . . ?
O1 C4 H4A 108.9 . . ?
O1 C4 H4B 108.9 . . ?
O1 C4 C5 113.5(8) . . ?
H4A C4 H4B 107.7 . . ?
C5 C4 H4A 108.9 . . ?
C5 C4 H4B 108.9 . . ?
C4 C5 H5A 109.5 . . ?
C4 C5 H5B 109.5 . . ?
C4 C5 H5C 109.5 . . ?
H5A C5 H5B 109.5 . . ?
H5A C5 H5C 109.5 . . ?
H5B C5 H5C 109.5 . . ?
O2 C6 H6A 109.5 . . ?
O2 C6 H6B 109.5 . . ?
O2 C6 C7 110.7(7) . . ?
H6A C6 H6B 108.1 . . ?
C7 C6 H6A 109.5 . . ?
C7 C6 H6B 109.5 . . ?
C6 C7 H7A 109.5 . . ?
C6 C7 H7B 109.5 . . ?
C6 C7 H7C 109.5 . . ?
H7A C7 H7B 109.5 . . ?
H7A C7 H7C 109.5 . . ?
H7B C7 H7C 109.5 . . ?
N1 C11 C12 117.9(5) . . ?
C16 C11 N1 118.6(5) . . ?
C16 C11 C12 123.5(5) . . ?
C11 C12 C17 120.9(6) . . ?
C13 C12 C11 115.9(6) . . ?
C13 C12 C17 123.1(6) . . ?
C12 C13 H13 119.5 . . ?
C14 C13 C12 120.9(6) . . ?
C14 C13 H13 119.5 . . ?
C13 C14 H14 119.1 . . ?
C13 C14 C15 121.8(6) . . ?
C15 C14 H14 119.1 . . ?
C14 C15 H15 119.6 . . ?
C14 C15 C16 120.7(6) . . ?
C16 C15 H15 119.6 . . ?
C11 C16 C15 117.2(5) . . ?
C11 C16 C18 121.7(5) . . ?
C15 C16 C18 121.1(6) . . ?
C12 C17 H17A 109.5 . . ?
C12 C17 H17B 109.5 . . ?
C12 C17 H17C 109.5 . . ?
H17A C17 H17B 109.5 . . ?
H17A C17 H17C 109.5 . . ?
H17B C17 H17C 109.5 . . ?
C16 C18 H18A 109.5 . . ?
C16 C18 H18B 109.5 . . ?
C16 C18 H18C 109.5 . . ?
H18A C18 H18B 109.5 . . ?
H18A C18 H18C 109.5 . . ?
H18B C18 H18C 109.5 . . ?
C22 C21 N2 117.9(5) . . ?
C26 C21 N2 119.2(5) . . ?
C26 C21 C22 122.7(5) . . ?
C21 C22 C27 122.1(6) . . ?
C23 C22 C21 116.9(7) . . ?
C23 C22 C27 120.9(6) . . ?
C22 C23 H23 119.6 . . ?
C24 C23 C22 120.8(7) . . ?
C24 C23 H23 119.6 . . ?
C23 C24 H24 119.8 . . ?
C23 C24 C25 120.4(7) . . ?
C25 C24 H24 119.8 . . ?
C24 C25 H25 119.2 . . ?
C24 C25 C26 121.5(7) . . ?
C26 C25 H25 119.2 . . ?
C21 C26 C25 117.1(7) . . ?
C21 C26 C28 121.8(6) . . ?
C25 C26 C28 121.0(7) . . ?
C22 C27 H27A 109.5 . . ?
C22 C27 H27B 109.5 . . ?
C22 C27 H27C 109.5 . . ?
H27A C27 H27B 109.5 . . ?
H27A C27 H27C 109.5 . . ?
H27B C27 H27C 109.5 . . ?
C26 C28 H28A 109.5 . . ?
C26 C28 H28B 109.5 . . ?
C26 C28 H28C 109.5 . . ?
H28A C28 H28B 109.5 . . ?
H28A C28 H28C 109.5 . . ?
H28B C28 H28C 109.5 . . ?
N3 C31 H31A 109.7 . . ?
N3 C31 H31B 109.7 . . ?
N3 C31 C32 110.0(5) . . ?
H31A C31 H31B 108.2 . . ?
C32 C31 H31A 109.7 . . ?
C32 C31 H31B 109.7 . . ?
C31 C32 H32A 109.7 . . ?
C31 C32 H32B 109.7 . . ?
C31 C32 C33 109.7(6) . . ?
H32A C32 H32B 108.2 . . ?
C33 C32 H32A 109.7 . . ?
C33 C32 H32B 109.7 . . ?
C32 C33 H33A 109.3 . . ?
C32 C33 H33B 109.3 . . ?
C32 C33 C34 111.6(6) . . ?
H33A C33 H33B 108.0 . . ?
C34 C33 H33A 109.3 . . ?
C34 C33 H33B 109.3 . . ?
C33 C34 H34A 109.6 . . ?
C33 C34 H34B 109.6 . . ?
H34A C34 H34B 108.1 . . ?
C35 C34 C33 110.3(6) . . ?
C35 C34 H34A 109.6 . . ?
C35 C34 H34B 109.6 . . ?
N3 C35 C34 110.2(5) . . ?
N3 C35 H35A 109.6 . . ?
N3 C35 H35B 109.6 . . ?
C34 C35 H35A 109.6 . . ?
C34 C35 H35B 109.6 . . ?
H35A C35 H35B 108.1 . . ?
O3 Cl1 O5 108.8(6) . . ?
O3 Cl1 O6 110.7(7) . . ?
O4 Cl1 O3 103.7(12) . . ?
O4 Cl1 O5 116.4(12) . . ?
O4 Cl1 O6 108.1(8) . . ?
O6 Cl1 O5 109.1(6) . . ?

loop_
_geom_bond_atom_site_label_1
_geom_bond_atom_site_label_2
_geom_bond_distance
_geom_bond_site_symmetry_2
_geom_bond_publ_flag
Ni1 S1 2.2124(17) . ?
Ni1 S2 2.2643(18) . ?
Ni1 P1 2.8048(17) . ?
Ni1 C1 1.818(6) . ?
Ni1 C2 1.910(5) . ?
S1 P1 2.011(3) . ?
S2 P1 1.964(3) . ?
P1 O1 1.567(5) . ?
P1 O2 1.577(4) . ?
O1 C4 1.340(9) . ?
O2 C6 1.438(10) . ?
N1 C1 1.145(7) . ?
N1 C11 1.393(7) . ?
N2 H2 0.68(6) . ?
N2 C2 1.317(6) . ?
N2 C21 1.446(7) . ?
N3 C2 1.331(6) . ?
N3 C31 1.475(7) . ?
N3 C35 1.451(7) . ?
C4 H4A 0.9700 . ?
C4 H4B 0.9700 . ?
C4 C5 1.427(12) . ?
C5 H5A 0.9600 . ?
C5 H5B 0.9600 . ?
C5 H5C 0.9600 . ?
C6 H6A 0.9700 . ?
C6 H6B 0.9700 . ?
C6 C7 1.457(4) . ?
C7 H7A 0.9600 . ?
C7 H7B 0.9600 . ?
C7 H7C 0.9600 . ?
C11 C12 1.405(8) . ?
C11 C16 1.378(7) . ?
C12 C13 1.389(9) . ?
C12 C17 1.507(9) . ?
C13 H13 0.9300 . ?
C13 C14 1.355(10) . ?
C14 H14 0.9300 . ?
C14 C15 1.356(10) . ?
C15 H15 0.9300 . ?
C15 C16 1.380(8) . ?
C16 C18 1.501(8) . ?
C17 H17A 0.9600 . ?
C17 H17B 0.9600 . ?
C17 H17C 0.9600 . ?
C18 H18A 0.9600 . ?
C18 H18B 0.9600 . ?
C18 H18C 0.9600 . ?
C21 C22 1.401(8) . ?
C21 C26 1.375(8) . ?
C22 C23 1.394(9) . ?
C22 C27 1.489(9) . ?
C23 H23 0.9300 . ?
C23 C24 1.362(11) . ?
C24 H24 0.9300 . ?
C24 C25 1.363(12) . ?
C25 H25 0.9300 . ?
C25 C26 1.388(9) . ?
C26 C28 1.516(10) . ?
C27 H27A 0.9600 . ?
C27 H27B 0.9600 . ?
C27 H27C 0.9600 . ?
C28 H28A 0.9600 . ?
C28 H28B 0.9600 . ?
C28 H28C 0.9600 . ?
C31 H31A 0.9700 . ?
C31 H31B 0.9700 . ?
C31 C32 1.510(9) . ?
C32 H32A 0.9700 . ?
C32 H32B 0.9700 . ?
C32 C33 1.523(10) . ?
C33 H33A 0.9700 . ?
C33 H33B 0.9700 . ?
C33 C34 1.545(10) . ?
C34 H34A 0.9700 . ?
C34 H34B 0.9700 . ?
C34 C35 1.512(9) . ?
C35 H35A 0.9700 . ?
C35 H35B 0.9700 . ?
Cl1 O3 1.287(9) . ?
Cl1 O4 1.216(8) . ?
Cl1 O5 1.363(7) . ?
Cl1 O6 1.356(8) . ?

loop_
_geom_torsion_atom_site_label_1
_geom_torsion_atom_site_label_2
_geom_torsion_atom_site_label_3
_geom_torsion_atom_site_label_4
_geom_torsion
_geom_torsion_site_symmetry_1
_geom_torsion_site_symmetry_2
_geom_torsion_site_symmetry_3
_geom_torsion_site_symmetry_4
_geom_torsion_publ_flag
Ni1 P1 O1 C4 129.0(7) . . . . ?
Ni1 P1 O2 C6 -1.9(10) . . . . ?
S1 P1 O1 C4 68.9(8) . . . . ?
S1 P1 O2 C6 55.5(9) . . . . ?
S2 P1 O1 C4 -174.2(7) . . . . ?
S2 P1 O2 C6 -64.0(9) . . . . ?
P1 O1 C4 C5 -178.7(8) . . . . ?
P1 O2 C6 C7 166.8(9) . . . . ?
O1 P1 O2 C6 179.6(8) . . . . ?
O2 P1 O1 C4 -52.5(8) . . . . ?
N1 C11 C12 C13 178.5(5) . . . . ?
N1 C11 C12 C17 0.0(9) . . . . ?
N1 C11 C16 C15 -179.1(5) . . . . ?
N1 C11 C16 C18 0.6(8) . . . . ?
N2 C21 C22 C23 -178.0(5) . . . . ?
N2 C21 C22 C27 4.7(8) . . . . ?
N2 C21 C26 C25 177.0(5) . . . . ?
N2 C21 C26 C28 -7.2(8) . . . . ?
N3 C31 C32 C33 56.8(7) . . . . ?
C2 N2 C21 C22 96.5(7) . . . . ?
C2 N2 C21 C26 -88.3(7) . . . . ?
C2 N3 C31 C32 109.2(6) . . . . ?
C2 N3 C35 C34 -110.5(6) . . . . ?
C11 C12 C13 C14 1.1(10) . . . . ?
C12 C11 C16 C15 0.8(9) . . . . ?
C12 C11 C16 C18 -179.4(6) . . . . ?
C12 C13 C14 C15 -0.2(11) . . . . ?
C13 C14 C15 C16 -0.4(11) . . . . ?
C14 C15 C16 C11 0.1(10) . . . . ?
C14 C15 C16 C18 -179.7(7) . . . . ?
C16 C11 C12 C13 -1.4(9) . . . . ?
C16 C11 C12 C17 -179.9(6) . . . . ?
C17 C12 C13 C14 179.5(7) . . . . ?
C21 N2 C2 Ni1 -5.0(7) . . . . ?
C21 N2 C2 N3 171.7(5) . . . . ?
C21 C22 C23 C24 -1.0(10) . . . . ?
C22 C21 C26 C25 -8.1(9) . . . . ?
C22 C21 C26 C28 167.8(6) . . . . ?
C22 C23 C24 C25 -3.5(11) . . . . ?
C23 C24 C25 C26 2.4(12) . . . . ?
C24 C25 C26 C21 3.3(10) . . . . ?
C24 C25 C26 C28 -172.6(7) . . . . ?
C26 C21 C22 C23 6.9(9) . . . . ?
C26 C21 C22 C27 -170.4(6) . . . . ?
C27 C22 C23 C24 176.4(7) . . . . ?
C31 N3 C2 Ni1 174.7(4) . . . . ?
C31 N3 C2 N2 -1.9(8) . . . . ?
C31 N3 C35 C34 60.7(7) . . . . ?
C31 C32 C33 C34 -53.5(8) . . . . ?
C32 C33 C34 C35 52.6(8) . . . . ?
C33 C34 C35 N3 -55.0(7) . . . . ?
C35 N3 C2 Ni1 -15.2(7) . . . . ?
C35 N3 C2 N2 168.3(5) . . . . ?
C35 N3 C31 C32 -61.8(7) . . . . ?

loop_
_exptl_oxdiff_crystal_face_indexfrac_h
_exptl_oxdiff_crystal_face_indexfrac_k
_exptl_oxdiff_crystal_face_indexfrac_l
_exptl_oxdiff_crystal_face_x
_exptl_oxdiff_crystal_face_y
_exptl_oxdiff_crystal_face_z
-1.0005 0.0014 0.0008 -0.0167 0.0559 -0.0181
7.1652 21.4419 -12.4661 -0.5673 -0.1062 0.8166
9.2023 -17.3753 -15.1931 0.8017 0.1477 0.5792
1.5302 -26.7744 -5.1261 0.9582 0.2837 -0.0371
2.2191 27.4146 -1.4078 -0.8938 -0.2652 0.3616
-11.2722 -0.2269 19.7985 -0.2520 -0.0732 -0.9649
2.0001 0.9990 -2.0014 0.0065 -0.0476 0.1226
1.0005 -0.0014 -0.0008 0.0167 -0.0559 0.0181

loop_
_smtbx_masks_void_nr
_smtbx_masks_void_average_x
_smtbx_masks_void_average_y
_smtbx_masks_void_average_z
_smtbx_masks_void_volume
_smtbx_masks_void_count_electrons
_smtbx_masks_void_content
1 0.005 0.073 0.676 9.9 0.0 ?
2 0.005 0.427 0.176 9.9 0.0 ?
3 -0.005 0.573 0.824 9.9 0.0 ?
4 -0.005 0.927 0.324 9.9 0.0 ?
